data_2220425
loop_
_publ_author_name
'Gunasekaran, B.'
'Murugan, R.'
'Narayanan, S. Sriman'
'Manivannan, V.'

_publ_section_title
(<i>E</i>)-3-Hydroxy-13-methyl-16-[4-(methylsulfanyl)benzylidene]-7,8,9,11,12,13,15,16-octahydro-6<i>H</i>-cyclopenta[<i>a</i>]phenanthren-17(14<i>H</i>)-one
_journal_coeditor_code BT2822
_journal_issue 1
_journal_name_full 'Acta Crystallographica Section E'
_journal_page_first o73
_journal_paper_doi 10.1107/S1600536808040877
_journal_volume 65
_journal_year 2009
_chemical_formula_iupac 'C26 H28 O2 S'
_chemical_formula_moiety 'C26 H28 O2 S'
_chemical_formula_sum 'C26 H28 O2 S'
_chemical_formula_weight 404.54
_chemical_name_systematic
;
(<i>E</i>)-3-Hydroxy-13-methyl-16-[4-(methylsulfanyl)benzylidene]-
7,8,9,11,12,13,15,16-octahydro-6<i>H</i>-cyclopenta[<i>a</i>]phenanthren-
17(14<i>H</i>)-one
;
_space_group_IT_number 19
_symmetry_cell_setting orthorhombic
_symmetry_space_group_name_Hall 'P 2ac 2ab'
_symmetry_space_group_name_H-M 'P 21 21 21'
_atom_sites_solution_hydrogens geom
_atom_sites_solution_primary direct
_atom_sites_solution_secondary difmap
_audit_creation_method SHELXL-97
_cell_angle_alpha 90.00
_cell_angle_beta 90.00
_cell_angle_gamma 90.00
_cell_formula_units_Z 8
_cell_length_a 11.9654(3)
_cell_length_b 13.0262(4)
_cell_length_c 27.9441(8)
_cell_measurement_reflns_used 4404
_cell_measurement_temperature 293(2)
_cell_measurement_theta_max 24.05
_cell_measurement_theta_min 1.5
_cell_volume 4355.5(2)
_computing_cell_refinement 'SAINT (Bruker, 2004)'
_computing_data_collection 'APEX2 (Bruker, 2004)'
_computing_data_reduction 'SAINT (Bruker, 2004)'
_computing_molecular_graphics 'PLATON (Spek, 2003)'
_computing_publication_material 'SHELXL97 (Sheldrick, 2008)'
_computing_structure_refinement 'SHELXL97 (Sheldrick, 2008)'
_computing_structure_solution 'SHELXS97 (Sheldrick, 2008)'
_diffrn_ambient_temperature 293(2)
_diffrn_detector_area_resol_mean 0
_diffrn_measured_fraction_theta_full 0.998
_diffrn_measured_fraction_theta_max 0.998
_diffrn_measurement_device_type 'Bruker Kappa APEXII'
_diffrn_measurement_method '\w and \f'
_diffrn_radiation_monochromator graphite
_diffrn_radiation_source 'fine-focus sealed tube'
_diffrn_radiation_type MoK\a
_diffrn_radiation_wavelength 0.71073
_diffrn_reflns_av_R_equivalents 0.0402
_diffrn_reflns_av_sigmaI/netI 0.0491
_diffrn_reflns_limit_h_max 13
_diffrn_reflns_limit_h_min -13
_diffrn_reflns_limit_k_max 14
_diffrn_reflns_limit_k_min -14
_diffrn_reflns_limit_l_max 32
_diffrn_reflns_limit_l_min -23
_diffrn_reflns_number 21727
_diffrn_reflns_theta_full 24.05
_diffrn_reflns_theta_max 24.05
_diffrn_reflns_theta_min 1.46
_diffrn_standards_interval_count 0
_diffrn_standards_interval_time 0
_exptl_absorpt_coefficient_mu 0.168
_exptl_absorpt_correction_T_max 0.975
_exptl_absorpt_correction_T_min 0.959
_exptl_absorpt_correction_type multi-scan
_exptl_absorpt_process_details '(SADABS; Sheldrick, 1996)'
_exptl_crystal_colour 'pale yellow'
_exptl_crystal_density_diffrn 1.234
_exptl_crystal_density_method 'not measured'
_exptl_crystal_description block
_exptl_crystal_F_000 1728
_exptl_crystal_size_max 0.25
_exptl_crystal_size_mid 0.20
_exptl_crystal_size_min 0.15
_refine_diff_density_max 0.381
_refine_diff_density_min -0.295
_refine_ls_abs_structure_details 'Flack (1983), 2995 Friedel pairs'
_refine_ls_abs_structure_Flack -0.06(11)
_refine_ls_extinction_method none
_refine_ls_goodness_of_fit_ref 1.059
_refine_ls_hydrogen_treatment constr
_refine_ls_matrix_type full
_refine_ls_number_parameters 529
_refine_ls_number_reflns 6847
_refine_ls_number_restraints 0
_refine_ls_restrained_S_all 1.059
_refine_ls_R_factor_all 0.0850
_refine_ls_R_factor_gt 0.0494
_refine_ls_shift/su_max 0.000
_refine_ls_shift/su_mean 0.000
_refine_ls_structure_factor_coef Fsqd
_refine_ls_weighting_details 'calc w=1/[\s^2^(Fo^2^)+(0.0773P)^2^] where P=(Fo^2^+2Fc^2^)/3'
_refine_ls_weighting_scheme calc
_refine_ls_wR_factor_gt 0.1192
_refine_ls_wR_factor_ref 0.1419
_reflns_number_gt 4775
_reflns_number_total 6847
_reflns_threshold_expression I>2\s(I)
_cod_data_source_file bt2822.cif
_cod_data_source_block I
_cod_depositor_comments
;
The following automatic conversions were performed:
'_geom_hbond_publ_flag' value 'Y' changed to 'y' according to
'/home/saulius/struct/CIF-dictionaries/cif_core.dic' dictionary named
'cif_core.dic' version 2.4.1 from 2010-06-29 (6 times).

Automatic conversion script
Id: cif_fix_enum 1527 2010-12-29 10:47:43Z saulius 

The following automatic conversions were performed:

'_geom_hbond_publ_flag' value 'Y' changed to 'y' according to
/home/saulius/struct/CIF-dictionaries/cif_core.dic dictionary named
'cif_core.dic' version 2.4.1 from 2010-06-29 (6 times).

Automatic conversion script
Id: cif_fix_values 1715 2011-07-08 13:25:40Z adriana 
;
_cod_database_code 2220425
_cod_database_fobs_code 2220425

loop_
_symmetry_equiv_pos_as_xyz
'x, y, z'
'-x+1/2, -y, z+1/2'
'x+1/2, -y+1/2, -z'
'-x, y+1/2, -z+1/2'

loop_
_atom_site_type_symbol
_atom_site_label
_atom_site_fract_x
_atom_site_fract_y
_atom_site_fract_z
_atom_site_U_iso_or_equiv
_atom_site_adp_type
_atom_site_calc_flag
_atom_site_refinement_flags
_atom_site_occupancy
_atom_site_disorder_assembly
_atom_site_disorder_group
S S2 -0.2835(2) 0.45026(18) -0.20650(6) 0.1751(10) Uani d . 1 . .
C C52 -0.3659(6) 0.3576(7) -0.2034(3) 0.197(4) Uani d . 1 . .
H H52A -0.3443 0.3135 -0.1775 0.296 Uiso calc R 1 . .
H H52B -0.3639 0.3198 -0.2329 0.296 Uiso calc R 1 . .
H H52C -0.4403 0.3825 -0.1980 0.296 Uiso calc R 1 . .
S S1 0.68074(10) 0.04257(9) 0.06634(4) 0.0772(4) Uani d . 1 . .
C C10 0.0077(3) -0.1662(3) 0.39329(13) 0.0480(9) Uani d . 1 . .
H H10 -0.0452 -0.1752 0.3693 0.058 Uiso calc R 1 . .
C C1 -0.0260(2) -0.1691(3) 0.44008(13) 0.0457(9) Uani d . 1 . .
C C4 0.1992(3) -0.1388(3) 0.41632(11) 0.0419(8) Uani d . 1 . .
O O1 -0.13439(17) -0.1845(2) 0.45361(9) 0.0603(7) Uani d . 1 . .
H H1 -0.1753 -0.1795 0.4302 0.090 Uiso calc R 1 . .
C C11 0.4053(2) -0.1657(3) 0.43880(12) 0.0490(9) Uani d . 1 . .
H H11A 0.3955 -0.2396 0.4396 0.059 Uiso calc R 1 . .
H H11B 0.3901 -0.1394 0.4706 0.059 Uiso calc R 1 . .
C C18 0.5165(2) -0.1240(3) 0.29171(11) 0.0522(10) Uani d . 1 . .
H H18A 0.4995 -0.1895 0.2769 0.063 Uiso calc R 1 . .
H H18B 0.4896 -0.0690 0.2713 0.063 Uiso calc R 1 . .
C C13 0.5510(2) -0.1717(3) 0.37447(12) 0.0421(8) Uani d . 1 . .
C C2 0.0528(3) -0.1572(3) 0.47588(12) 0.0487(9) Uani d . 1 . .
H H2 0.0315 -0.1587 0.5079 0.058 Uiso calc R 1 . .
C C5 0.3214(3) -0.1193(3) 0.40352(11) 0.0422(8) Uani d . 1 . .
H H5 0.3319 -0.0447 0.4052 0.051 Uiso calc R 1 . .
C C3 0.1637(3) -0.1429(3) 0.46359(11) 0.0464(9) Uani d . 1 . .
H H3 0.2164 -0.1358 0.4878 0.056 Uiso calc R 1 . .
C C14 0.4667(2) -0.1169(3) 0.34152(11) 0.0405(8) Uani d . 1 . .
H H14 0.4708 -0.0441 0.3502 0.049 Uiso calc R 1 . .
C C16 0.6593(3) -0.1357(3) 0.35210(12) 0.0499(9) Uani d . 1 . .
C C8 0.1480(3) -0.1465(4) 0.32801(11) 0.0582(11) Uani d . 1 . .
H H8A 0.1443 -0.2155 0.3150 0.070 Uiso calc R 1 . .
H H8B 0.0928 -0.1053 0.3114 0.070 Uiso calc R 1 . .
O O2 0.74945(18) -0.1295(2) 0.37285(9) 0.0679(8) Uani d . 1 . .
C C22 0.7872(3) 0.0394(3) 0.15450(14) 0.0642(11) Uani d . 1 . .
H H22 0.8416 0.0826 0.1419 0.077 Uiso calc R 1 . .
C C20 0.7142(3) -0.0535(3) 0.22240(12) 0.0486(9) Uani d . 1 . .
C C6 0.3473(2) -0.1495(3) 0.35240(11) 0.0410(8) Uani d . 1 . .
H H6 0.3428 -0.2244 0.3499 0.049 Uiso calc R 1 . .
C C12 0.5265(2) -0.1411(3) 0.42538(12) 0.0523(10) Uani d . 1 . .
H H12A 0.5397 -0.0681 0.4292 0.063 Uiso calc R 1 . .
H H12B 0.5766 -0.1774 0.4468 0.063 Uiso calc R 1 . .
C C19 0.7213(3) -0.0814(3) 0.27246(12) 0.0523(9) Uani d . 1 . .
H H19 0.7919 -0.0765 0.2862 0.063 Uiso calc R 1 . .
C C24 0.6231(3) -0.0568(4) 0.14629(14) 0.0676(12) Uani d . 1 . .
H H24 0.5646 -0.0807 0.1274 0.081 Uiso calc R 1 . .
C C17 0.6397(3) -0.1134(3) 0.30144(12) 0.0474(9) Uani d . 1 . .
C C9 0.1186(2) -0.1502(3) 0.38065(12) 0.0433(8) Uani d . 1 . .
C C7 0.2624(3) -0.1029(3) 0.31823(12) 0.0552(10) Uani d . 1 . .
H H7A 0.2608 -0.0289 0.3222 0.066 Uiso calc R 1 . .
H H7B 0.2838 -0.1177 0.2855 0.066 Uiso calc R 1 . .
C C23 0.7015(3) 0.0076(3) 0.12637(13) 0.0556(10) Uani d . 1 . .
C C25 0.6286(3) -0.0864(3) 0.19251(14) 0.0644(11) Uani d . 1 . .
H H25 0.5738 -0.1298 0.2046 0.077 Uiso calc R 1 . .
C C15 0.5518(3) -0.2884(3) 0.36806(14) 0.0617(11) Uani d . 1 . .
H H15A 0.5612 -0.3047 0.3348 0.093 Uiso calc R 1 . .
H H15B 0.4823 -0.3164 0.3792 0.093 Uiso calc R 1 . .
H H15C 0.6123 -0.3174 0.3861 0.093 Uiso calc R 1 . .
C C21 0.7946(3) 0.0080(3) 0.20193(14) 0.0633(11) Uani d . 1 . .
H H21 0.8553 0.0291 0.2203 0.076 Uiso calc R 1 . .
C C26 0.8118(4) 0.0872(4) 0.04740(15) 0.0892(15) Uani d . 1 . .
H H26A 0.8357 0.1421 0.0679 0.134 Uiso calc R 1 . .
H H26B 0.8063 0.1118 0.0151 0.134 Uiso calc R 1 . .
H H26C 0.8651 0.0322 0.0488 0.134 Uiso calc R 1 . .
C C36 0.4278(3) 0.6531(3) 0.12345(13) 0.0516(9) Uani d . 1 . .
H H36 0.4827 0.6492 0.0999 0.062 Uiso calc R 1 . .
O O3 0.5683(2) 0.6698(3) 0.18447(10) 0.0758(8) Uani d . 1 . .
H H3A 0.6091 0.6755 0.1610 0.114 Uiso calc R 1 . .
C C32 0.0900(2) 0.6558(3) 0.07867(11) 0.0424(8) Uani d . 1 . .
H H32 0.1021 0.7285 0.0714 0.051 Uiso calc R 1 . .
C C40 -0.0314(2) 0.6301(3) 0.06840(12) 0.0454(8) Uani d . 1 . .
H H40 -0.0426 0.5599 0.0800 0.055 Uiso calc R 1 . .
C C30 0.2331(3) 0.6538(3) 0.14494(12) 0.0444(8) Uani d . 1 . .
C C31 0.1107(2) 0.6394(3) 0.13184(12) 0.0487(9) Uani d . 1 . .
H H31 0.0940 0.5670 0.1380 0.058 Uiso calc R 1 . .
C C27 0.4588(3) 0.6670(3) 0.16988(14) 0.0571(10) Uani d . 1 . .
O O4 -0.3110(2) 0.6600(2) 0.09749(10) 0.0798(9) Uani d . 1 . .
C C37 0.0296(3) 0.7010(4) 0.16343(15) 0.0713(13) Uani d . 1 . .
H H37A 0.0462 0.7736 0.1604 0.086 Uiso calc R 1 . .
H H37B 0.0408 0.6818 0.1966 0.086 Uiso calc R 1 . .
C C44 -0.0779(3) 0.6321(3) 0.01750(12) 0.0517(9) Uani d . 1 . .
H H44A -0.0557 0.6940 0.0007 0.062 Uiso calc R 1 . .
H H44B -0.0539 0.5726 -0.0006 0.062 Uiso calc R 1 . .
C C34 0.2893(3) 0.6290(3) 0.05843(12) 0.0545(10) Uani d . 1 . .
H H34A 0.3405 0.5786 0.0453 0.065 Uiso calc R 1 . .
H H34B 0.3013 0.6931 0.0415 0.065 Uiso calc R 1 . .
C C28 0.3778(3) 0.6752(3) 0.20437(15) 0.0655(11) Uani d . 1 . .
H H28 0.3978 0.6851 0.2362 0.079 Uiso calc R 1 . .
C C33 0.1711(3) 0.5936(3) 0.04966(12) 0.0512(9) Uani d . 1 . .
H H33A 0.1534 0.6005 0.0159 0.061 Uiso calc R 1 . .
H H33B 0.1643 0.5217 0.0582 0.061 Uiso calc R 1 . .
C C43 -0.2025(3) 0.6300(3) 0.02647(14) 0.0548(9) Uani d . 1 . .
C C45 -0.2860(3) 0.5952(3) -0.00045(14) 0.0592(10) Uani d . 1 . .
H H45 -0.3557 0.5948 0.0143 0.071 Uiso calc R 1 . .
C C35 0.3160(3) 0.6445(3) 0.11030(12) 0.0453(8) Uani d . 1 . .
C C41 -0.1050(3) 0.8121(3) 0.08368(15) 0.0709(12) Uani d . 1 . .
H H41A -0.1602 0.8498 0.1014 0.106 Uiso calc R 1 . .
H H41B -0.1186 0.8199 0.0500 0.106 Uiso calc R 1 . .
H H41C -0.0320 0.8379 0.0913 0.106 Uiso calc R 1 . .
C C29 0.2674(3) 0.6686(3) 0.19177(13) 0.0587(10) Uani d . 1 . .
H H29 0.2135 0.6744 0.2156 0.070 Uiso calc R 1 . .
C C42 -0.2216(3) 0.6622(3) 0.07671(14) 0.0575(10) Uani d . 1 . .
C C39 -0.1118(3) 0.6975(3) 0.09718(14) 0.0510(10) Uani d . 1 . .
C C47 -0.2059(4) 0.5875(3) -0.08312(16) 0.0723(12) Uani d . 1 . .
H H47 -0.1483 0.6313 -0.0740 0.087 Uiso calc R 1 . .
C C38 -0.0934(3) 0.6821(4) 0.14968(14) 0.0695(12) Uani d . 1 . .
H H38A -0.1142 0.6125 0.1583 0.083 Uiso calc R 1 . .
H H38B -0.1409 0.7289 0.1674 0.083 Uiso calc R 1 . .
C C48 -0.2113(4) 0.5541(4) -0.12928(18) 0.0925(15) Uani d . 1 . .
H H48 -0.1593 0.5788 -0.1512 0.111 Uiso calc R 1 . .
C C46 -0.2847(3) 0.5574(3) -0.04950(15) 0.0604(11) Uani d . 1 . .
C C49 -0.2898(5) 0.4861(4) -0.14458(18) 0.0908(15) Uani d . 1 . .
C C51 -0.3674(4) 0.4912(4) -0.06468(19) 0.0855(14) Uani d . 1 . .
H H51 -0.4234 0.4712 -0.0435 0.103 Uiso calc R 1 . .
C C50 -0.3677(4) 0.4536(4) -0.11210(19) 0.0962(17) Uani d . 1 . .
H H50 -0.4216 0.4062 -0.1214 0.115 Uiso calc R 1 . .

loop_
_atom_site_aniso_label
_atom_site_aniso_U_11
_atom_site_aniso_U_22
_atom_site_aniso_U_33
_atom_site_aniso_U_12
_atom_site_aniso_U_13
_atom_site_aniso_U_23
S2 0.266(3) 0.177(2) 0.0823(12) -0.066(2) -0.0282(14) 0.0141(12)
C52 0.152(7) 0.215(10) 0.224(9) 0.006(7) 0.053(6) 0.111(8)
S1 0.0891(7) 0.0926(9) 0.0500(6) 0.0235(7) 0.0109(6) 0.0077(6)
C10 0.0372(17) 0.058(3) 0.049(2) 0.0036(17) -0.0041(16) 0.0086(18)
C1 0.0393(18) 0.047(2) 0.051(2) 0.0058(16) 0.0015(16) 0.0093(17)
C4 0.0404(17) 0.042(2) 0.043(2) -0.0010(16) 0.0019(15) 0.0042(15)
O1 0.0374(13) 0.084(2) 0.0597(17) -0.0024(13) 0.0078(11) 0.0178(15)
C11 0.0418(17) 0.065(3) 0.040(2) -0.0021(18) -0.0088(15) 0.0044(18)
C18 0.0374(18) 0.078(3) 0.041(2) -0.0095(18) 0.0011(15) 0.0042(19)
C13 0.0359(17) 0.047(2) 0.043(2) -0.0053(15) -0.0040(14) 0.0111(17)
C2 0.0494(19) 0.054(2) 0.043(2) 0.0037(18) 0.0071(16) 0.0108(17)
C5 0.0411(17) 0.046(2) 0.040(2) -0.0003(16) -0.0070(15) 0.0026(15)
C3 0.0474(19) 0.049(2) 0.043(2) 0.0007(17) -0.0042(16) -0.0012(16)
C14 0.0363(16) 0.045(2) 0.040(2) -0.0087(15) -0.0017(14) 0.0021(15)
C16 0.0366(18) 0.061(3) 0.052(2) 0.0019(17) -0.0032(16) 0.0087(18)
C8 0.0373(17) 0.098(3) 0.039(2) 0.003(2) -0.0047(15) 0.010(2)
O2 0.0355(13) 0.103(2) 0.0654(18) -0.0082(14) -0.0083(12) 0.0224(15)
C22 0.075(3) 0.059(3) 0.059(3) -0.021(2) 0.019(2) 0.000(2)
C20 0.0408(19) 0.055(2) 0.050(2) 0.0003(17) 0.0100(16) 0.0024(18)
C6 0.0360(16) 0.048(2) 0.039(2) -0.0029(16) -0.0007(14) 0.0047(16)
C12 0.0400(18) 0.070(3) 0.047(2) -0.0071(18) -0.0084(15) 0.0100(19)
C19 0.0401(19) 0.066(3) 0.050(2) -0.0013(18) -0.0021(16) 0.0046(18)
C24 0.052(2) 0.103(4) 0.049(3) -0.007(2) 0.0033(18) -0.002(2)
C17 0.0352(17) 0.056(2) 0.051(2) -0.0028(16) 0.0036(16) 0.0068(18)
C9 0.0401(18) 0.052(2) 0.038(2) 0.0042(17) -0.0036(14) -0.0014(17)
C7 0.0399(18) 0.079(3) 0.047(2) 0.0043(19) -0.0008(15) 0.015(2)
C23 0.059(2) 0.062(3) 0.046(2) 0.015(2) 0.011(2) -0.0047(19)
C25 0.059(2) 0.080(3) 0.054(3) -0.020(2) 0.0096(19) -0.004(2)
C15 0.054(2) 0.055(3) 0.076(3) 0.0048(19) 0.0101(19) 0.011(2)
C21 0.057(2) 0.081(3) 0.052(3) -0.019(2) 0.0031(19) 0.001(2)
C26 0.117(4) 0.077(3) 0.074(3) 0.010(3) 0.033(3) 0.018(2)
C36 0.046(2) 0.049(2) 0.060(3) 0.0026(17) -0.0006(17) -0.0064(19)
O3 0.0513(15) 0.084(2) 0.093(2) -0.0072(16) -0.0204(14) -0.0098(19)
C32 0.0381(16) 0.039(2) 0.050(2) 0.0018(16) 0.0023(15) -0.0007(16)
C40 0.0375(17) 0.038(2) 0.061(2) -0.0016(15) -0.0020(16) 0.0011(17)
C30 0.0427(18) 0.042(2) 0.048(2) -0.0037(17) 0.0020(16) -0.0010(17)
C31 0.0423(18) 0.052(2) 0.052(2) -0.0063(17) 0.0039(15) -0.0015(18)
C27 0.047(2) 0.055(3) 0.069(3) -0.0088(19) -0.012(2) -0.004(2)
O4 0.0393(14) 0.102(2) 0.098(2) -0.0063(16) 0.0093(14) -0.0180(18)
C37 0.049(2) 0.105(4) 0.060(3) 0.002(2) 0.0116(18) -0.020(2)
C44 0.0417(18) 0.052(2) 0.061(2) 0.0005(17) -0.0034(16) -0.0047(18)
C34 0.0405(18) 0.068(3) 0.055(2) 0.0065(18) 0.0024(16) -0.0060(19)
C28 0.063(3) 0.078(3) 0.056(3) -0.013(2) -0.014(2) -0.009(2)
C33 0.0415(18) 0.060(2) 0.052(2) 0.0012(18) -0.0022(16) -0.0078(17)
C43 0.0424(19) 0.048(2) 0.074(3) 0.0036(17) -0.0044(18) 0.0006(19)
C45 0.041(2) 0.061(3) 0.076(3) -0.0011(18) -0.0092(18) 0.005(2)
C35 0.0393(17) 0.041(2) 0.055(2) -0.0013(17) -0.0026(16) 0.0007(16)
C41 0.056(2) 0.048(3) 0.109(4) 0.009(2) 0.002(2) -0.012(2)
C29 0.058(2) 0.066(3) 0.052(3) -0.009(2) 0.0023(18) -0.004(2)
C42 0.0329(19) 0.054(2) 0.085(3) -0.0016(17) 0.0021(18) -0.004(2)
C39 0.0396(18) 0.050(3) 0.063(3) 0.0009(17) 0.0054(16) -0.0060(18)
C47 0.066(3) 0.070(3) 0.081(3) 0.005(2) -0.010(2) 0.002(2)
C38 0.043(2) 0.097(4) 0.068(3) -0.005(2) 0.0153(19) -0.017(2)
C48 0.094(4) 0.105(4) 0.078(4) 0.000(3) -0.011(3) 0.010(3)
C46 0.049(2) 0.054(3) 0.078(3) 0.007(2) -0.018(2) 0.011(2)
C49 0.105(4) 0.090(4) 0.078(3) -0.006(3) -0.018(3) 0.013(3)
C51 0.067(3) 0.094(4) 0.096(4) -0.018(3) -0.033(3) 0.019(3)
C50 0.109(4) 0.090(4) 0.089(4) -0.029(3) -0.056(3) 0.009(3)

loop_
_atom_type_symbol
_atom_type_description
_atom_type_scat_dispersion_real
_atom_type_scat_dispersion_imag
_atom_type_scat_source
C C 0.0033 0.0016 'International Tables Vol C Tables 4.2.6.8 and 6.1.1.4'
H H 0.0000 0.0000 'International Tables Vol C Tables 4.2.6.8 and 6.1.1.4'
O O 0.0106 0.0060 'International Tables Vol C Tables 4.2.6.8 and 6.1.1.4'
S S 0.1246 0.1234 'International Tables Vol C Tables 4.2.6.8 and 6.1.1.4'

loop_
_geom_angle_atom_site_label_1
_geom_angle_atom_site_label_2
_geom_angle_atom_site_label_3
_geom_angle_site_symmetry_1
_geom_angle_site_symmetry_3
_geom_angle
_geom_angle_publ_flag
C52 S2 C49 . . 97.0(4) ?
S2 C52 H52A . . 109.5 ?
S2 C52 H52B . . 109.5 ?
H52A C52 H52B . . 109.5 ?
S2 C52 H52C . . 109.5 ?
H52A C52 H52C . . 109.5 ?
H52B C52 H52C . . 109.5 ?
C26 S1 C23 . . 104.4(2) ?
C1 C10 C9 . . 121.9(3) ?
C1 C10 H10 . . 119.0 ?
C9 C10 H10 . . 119.0 ?
O1 C1 C10 . . 123.3(3) ?
O1 C1 C2 . . 117.6(3) ?
C10 C1 C2 . . 119.1(3) ?
C3 C4 C9 . . 117.7(3) ?
C3 C4 C5 . . 121.5(3) ?
C9 C4 C5 . . 120.8(3) ?
C1 O1 H1 . . 109.5 ?
C5 C11 C12 . . 112.3(3) ?
C5 C11 H11A . . 109.1 ?
C12 C11 H11A . . 109.1 ?
C5 C11 H11B . . 109.1 ?
C12 C11 H11B . . 109.1 ?
H11A C11 H11B . . 107.9 ?
C17 C18 C14 . . 102.3(3) ?
C17 C18 H18A . . 111.3 ?
C14 C18 H18A . . 111.3 ?
C17 C18 H18B . . 111.3 ?
C14 C18 H18B . . 111.3 ?
H18A C18 H18B . . 109.2 ?
C12 C13 C16 . . 118.3(3) ?
C12 C13 C15 . . 112.0(3) ?
C16 C13 C15 . . 104.8(3) ?
C12 C13 C14 . . 108.3(3) ?
C16 C13 C14 . . 99.8(3) ?
C15 C13 C14 . . 113.2(3) ?
C3 C2 C1 . . 119.3(3) ?
C3 C2 H2 . . 120.3 ?
C1 C2 H2 . . 120.3 ?
C6 C5 C4 . . 111.9(3) ?
C6 C5 C11 . . 111.7(3) ?
C4 C5 C11 . . 114.2(3) ?
C6 C5 H5 . . 106.1 ?
C4 C5 H5 . . 106.1 ?
C11 C5 H5 . . 106.1 ?
C2 C3 C4 . . 122.3(3) ?
C2 C3 H3 . . 118.8 ?
C4 C3 H3 . . 118.8 ?
C18 C14 C6 . . 122.4(3) ?
C18 C14 C13 . . 105.2(3) ?
C6 C14 C13 . . 111.5(3) ?
C18 C14 H14 . . 105.5 ?
C6 C14 H14 . . 105.5 ?
C13 C14 H14 . . 105.5 ?
O2 C16 C17 . . 125.8(3) ?
O2 C16 C13 . . 125.3(3) ?
C17 C16 C13 . . 108.9(3) ?
C7 C8 C9 . . 113.5(3) ?
C7 C8 H8A . . 108.9 ?
C9 C8 H8A . . 108.9 ?
C7 C8 H8B . . 108.9 ?
C9 C8 H8B . . 108.9 ?
H8A C8 H8B . . 107.7 ?
C23 C22 C21 . . 120.8(4) ?
C23 C22 H22 . . 119.6 ?
C21 C22 H22 . . 119.6 ?
C21 C20 C25 . . 116.4(3) ?
C21 C20 C19 . . 120.4(3) ?
C25 C20 C19 . . 123.1(3) ?
C5 C6 C7 . . 110.6(3) ?
C5 C6 C14 . . 108.0(3) ?
C7 C6 C14 . . 113.0(3) ?
C5 C6 H6 . . 108.4 ?
C7 C6 H6 . . 108.4 ?
C14 C6 H6 . . 108.4 ?
C13 C12 C11 . . 111.1(3) ?
C13 C12 H12A . . 109.4 ?
C11 C12 H12A . . 109.4 ?
C13 C12 H12B . . 109.4 ?
C11 C12 H12B . . 109.4 ?
H12A C12 H12B . . 108.0 ?
C17 C19 C20 . . 128.4(3) ?
C17 C19 H19 . . 115.8 ?
C20 C19 H19 . . 115.8 ?
C25 C24 C23 . . 121.9(4) ?
C25 C24 H24 . . 119.1 ?
C23 C24 H24 . . 119.1 ?
C19 C17 C16 . . 122.1(3) ?
C19 C17 C18 . . 129.4(3) ?
C16 C17 C18 . . 108.3(3) ?
C10 C9 C4 . . 119.7(3) ?
C10 C9 C8 . . 118.3(3) ?
C4 C9 C8 . . 122.0(3) ?
C8 C7 C6 . . 110.0(3) ?
C8 C7 H7A . . 109.7 ?
C6 C7 H7A . . 109.7 ?
C8 C7 H7B . . 109.7 ?
C6 C7 H7B . . 109.7 ?
H7A C7 H7B . . 108.2 ?
C22 C23 C24 . . 117.8(4) ?
C22 C23 S1 . . 125.6(3) ?
C24 C23 S1 . . 116.6(3) ?
C24 C25 C20 . . 121.6(4) ?
C24 C25 H25 . . 119.2 ?
C20 C25 H25 . . 119.2 ?
C13 C15 H15A . . 109.5 ?
C13 C15 H15B . . 109.5 ?
H15A C15 H15B . . 109.5 ?
C13 C15 H15C . . 109.5 ?
H15A C15 H15C . . 109.5 ?
H15B C15 H15C . . 109.5 ?
C20 C21 C22 . . 121.5(4) ?
C20 C21 H21 . . 119.3 ?
C22 C21 H21 . . 119.3 ?
S1 C26 H26A . . 109.5 ?
S1 C26 H26B . . 109.5 ?
H26A C26 H26B . . 109.5 ?
S1 C26 H26C . . 109.5 ?
H26A C26 H26C . . 109.5 ?
H26B C26 H26C . . 109.5 ?
C27 C36 C35 . . 121.6(3) ?
C27 C36 H36 . . 119.2 ?
C35 C36 H36 . . 119.2 ?
C27 O3 H3A . . 109.5 ?
C33 C32 C40 . . 113.4(3) ?
C33 C32 C31 . . 110.3(3) ?
C40 C32 C31 . . 108.0(3) ?
C33 C32 H32 . . 108.3 ?
C40 C32 H32 . . 108.3 ?
C31 C32 H32 . . 108.3 ?
C32 C40 C44 . . 121.4(3) ?
C32 C40 C39 . . 112.1(3) ?
C44 C40 C39 . . 104.5(3) ?
C32 C40 H40 . . 105.9 ?
C44 C40 H40 . . 105.9 ?
C39 C40 H40 . . 105.9 ?
C29 C30 C35 . . 117.3(3) ?
C29 C30 C31 . . 122.0(3) ?
C35 C30 C31 . . 120.5(3) ?
C30 C31 C32 . . 112.0(3) ?
C30 C31 C37 . . 113.9(3) ?
C32 C31 C37 . . 112.7(3) ?
C30 C31 H31 . . 105.8 ?
C32 C31 H31 . . 105.8 ?
C37 C31 H31 . . 105.8 ?
C36 C27 C28 . . 119.2(3) ?
C36 C27 O3 . . 123.1(4) ?
C28 C27 O3 . . 117.6(3) ?
C31 C37 C38 . . 112.1(3) ?
C31 C37 H37A . . 109.2 ?
C38 C37 H37A . . 109.2 ?
C31 C37 H37B . . 109.2 ?
C38 C37 H37B . . 109.2 ?
H37A C37 H37B . . 107.9 ?
C43 C44 C40 . . 101.8(3) ?
C43 C44 H44A . . 111.4 ?
C40 C44 H44A . . 111.4 ?
C43 C44 H44B . . 111.4 ?
C40 C44 H44B . . 111.4 ?
H44A C44 H44B . . 109.3 ?
C35 C34 C33 . . 113.5(3) ?
C35 C34 H34A . . 108.9 ?
C33 C34 H34A . . 108.9 ?
C35 C34 H34B . . 108.9 ?
C33 C34 H34B . . 108.9 ?
H34A C34 H34B . . 107.7 ?
C29 C28 C27 . . 119.8(4) ?
C29 C28 H28 . . 120.1 ?
C27 C28 H28 . . 120.1 ?
C32 C33 C34 . . 110.7(3) ?
C32 C33 H33A . . 109.5 ?
C34 C33 H33A . . 109.5 ?
C32 C33 H33B . . 109.5 ?
C34 C33 H33B . . 109.5 ?
H33A C33 H33B . . 108.1 ?
C45 C43 C42 . . 121.0(3) ?
C45 C43 C44 . . 130.7(4) ?
C42 C43 C44 . . 107.7(3) ?
C43 C45 C46 . . 129.8(4) ?
C43 C45 H45 . . 115.1 ?
C46 C45 H45 . . 115.1 ?
C30 C35 C36 . . 119.6(3) ?
C30 C35 C34 . . 122.2(3) ?
C36 C35 C34 . . 118.1(3) ?
C39 C41 H41A . . 109.5 ?
C39 C41 H41B . . 109.5 ?
H41A C41 H41B . . 109.5 ?
C39 C41 H41C . . 109.5 ?
H41A C41 H41C . . 109.5 ?
H41B C41 H41C . . 109.5 ?
C28 C29 C30 . . 122.5(4) ?
C28 C29 H29 . . 118.7 ?
C30 C29 H29 . . 118.7 ?
O4 C42 C43 . . 125.5(3) ?
O4 C42 C39 . . 126.4(4) ?
C43 C42 C39 . . 108.1(3) ?
C38 C39 C42 . . 117.4(3) ?
C38 C39 C40 . . 110.3(3) ?
C42 C39 C40 . . 100.0(3) ?
C38 C39 C41 . . 111.2(3) ?
C42 C39 C41 . . 104.4(3) ?
C40 C39 C41 . . 113.2(3) ?
C48 C47 C46 . . 121.2(5) ?
C48 C47 H47 . . 119.4 ?
C46 C47 H47 . . 119.4 ?
C39 C38 C37 . . 111.3(3) ?
C39 C38 H38A . . 109.4 ?
C37 C38 H38A . . 109.4 ?
C39 C38 H38B . . 109.4 ?
C37 C38 H38B . . 109.4 ?
H38A C38 H38B . . 108.0 ?
C49 C48 C47 . . 122.6(5) ?
C49 C48 H48 . . 118.7 ?
C47 C48 H48 . . 118.7 ?
C51 C46 C47 . . 117.1(4) ?
C51 C46 C45 . . 119.5(4) ?
C47 C46 C45 . . 123.3(4) ?
C48 C49 C50 . . 117.6(5) ?
C48 C49 S2 . . 116.3(4) ?
C50 C49 S2 . . 126.0(4) ?
C46 C51 C50 . . 120.4(5) ?
C46 C51 H51 . . 119.8 ?
C50 C51 H51 . . 119.8 ?
C49 C50 C51 . . 120.9(5) ?
C49 C50 H50 . . 119.6 ?
C51 C50 H50 . . 119.6 ?

loop_
_geom_bond_atom_site_label_1
_geom_bond_atom_site_label_2
_geom_bond_site_symmetry_2
_geom_bond_distance
_geom_bond_publ_flag
S2 C52 . 1.562(8) ?
S2 C49 . 1.794(6) ?
C52 H52A . 0.9600 ?
C52 H52B . 0.9600 ?
C52 H52C . 0.9600 ?
S1 C26 . 1.754(5) ?
S1 C23 . 1.756(4) ?
C10 C1 . 1.369(5) ?
C10 C9 . 1.389(4) ?
C10 H10 . 0.9300 ?
C1 O1 . 1.366(4) ?
C1 C2 . 1.384(5) ?
C4 C3 . 1.388(4) ?
C4 C9 . 1.395(4) ?
C4 C5 . 1.526(4) ?
O1 H1 . 0.8200 ?
C11 C5 . 1.532(4) ?
C11 C12 . 1.532(4) ?
C11 H11A . 0.9700 ?
C11 H11B . 0.9700 ?
C18 C17 . 1.505(4) ?
C18 C14 . 1.517(4) ?
C18 H18A . 0.9700 ?
C18 H18B . 0.9700 ?
C13 C12 . 1.506(5) ?
C13 C16 . 1.513(5) ?
C13 C15 . 1.530(5) ?
C13 C14 . 1.542(4) ?
C2 C3 . 1.383(4) ?
C2 H2 . 0.9300 ?
C5 C6 . 1.514(4) ?
C5 H5 . 0.9800 ?
C3 H3 . 0.9300 ?
C14 C6 . 1.521(4) ?
C14 H14 . 0.9800 ?
C16 O2 . 1.227(4) ?
C16 C17 . 1.464(5) ?
C8 C7 . 1.506(5) ?
C8 C9 . 1.513(4) ?
C8 H8A . 0.9700 ?
C8 H8B . 0.9700 ?
C22 C23 . 1.357(5) ?
C22 C21 . 1.390(5) ?
C22 H22 . 0.9300 ?
C20 C21 . 1.377(5) ?
C20 C25 . 1.389(5) ?
C20 C19 . 1.448(5) ?
C6 C7 . 1.521(4) ?
C6 H6 . 0.9800 ?
C12 H12A . 0.9700 ?
C12 H12B . 0.9700 ?
C19 C17 . 1.335(4) ?
C19 H19 . 0.9300 ?
C24 C25 . 1.349(5) ?
C24 C23 . 1.377(5) ?
C24 H24 . 0.9300 ?
C7 H7A . 0.9700 ?
C7 H7B . 0.9700 ?
C25 H25 . 0.9300 ?
C15 H15A . 0.9600 ?
C15 H15B . 0.9600 ?
C15 H15C . 0.9600 ?
C21 H21 . 0.9300 ?
C26 H26A . 0.9600 ?
C26 H26B . 0.9600 ?
C26 H26C . 0.9600 ?
C36 C27 . 1.362(5) ?
C36 C35 . 1.393(5) ?
C36 H36 . 0.9300 ?
O3 C27 . 1.373(4) ?
O3 H3A . 0.8200 ?
C32 C33 . 1.501(4) ?
C32 C40 . 1.518(4) ?
C32 C31 . 1.521(4) ?
C32 H32 . 0.9800 ?
C40 C44 . 1.527(5) ?
C40 C39 . 1.530(5) ?
C40 H40 . 0.9800 ?
C30 C29 . 1.385(5) ?
C30 C35 . 1.391(4) ?
C30 C31 . 1.521(4) ?
C31 C37 . 1.537(5) ?
C31 H31 . 0.9800 ?
C27 C28 . 1.371(5) ?
O4 C42 . 1.218(4) ?
C37 C38 . 1.541(5) ?
C37 H37A . 0.9700 ?
C37 H37B . 0.9700 ?
C44 C43 . 1.511(5) ?
C44 H44A . 0.9700 ?
C44 H44B . 0.9700 ?
C34 C35 . 1.498(5) ?
C34 C33 . 1.508(4) ?
C34 H34A . 0.9700 ?
C34 H34B . 0.9700 ?
C28 C29 . 1.370(5) ?
C28 H28 . 0.9300 ?
C33 H33A . 0.9700 ?
C33 H33B . 0.9700 ?
C43 C45 . 1.331(5) ?
C43 C42 . 1.483(5) ?
C45 C46 . 1.456(5) ?
C45 H45 . 0.9300 ?
C41 C39 . 1.542(5) ?
C41 H41A . 0.9600 ?
C41 H41B . 0.9600 ?
C41 H41C . 0.9600 ?
C29 H29 . 0.9300 ?
C42 C39 . 1.505(5) ?
C39 C38 . 1.497(5) ?
C47 C48 . 1.363(6) ?
C47 C46 . 1.388(5) ?
C47 H47 . 0.9300 ?
C38 H38A . 0.9700 ?
C38 H38B . 0.9700 ?
C48 C49 . 1.360(7) ?
C48 H48 . 0.9300 ?
C46 C51 . 1.380(6) ?
C49 C50 . 1.368(7) ?
C51 C50 . 1.413(7) ?
C51 H51 . 0.9300 ?
C50 H50 . 0.9300 ?

loop_
_geom_hbond_atom_site_label_D
_geom_hbond_atom_site_label_H
_geom_hbond_atom_site_label_A
_geom_hbond_site_symmetry_A
_geom_hbond_distance_DH
_geom_hbond_distance_HA
_geom_hbond_distance_DA
_geom_hbond_angle_DHA
_geom_hbond_publ_flag
C19 H19 O2 . 0.93 2.57 2.894(4) 101 y
C45 H45 O4 . 0.93 2.53 2.880(5) 103 y
O1 H1 O2 1_455 0.82 1.95 2.746(3) 163 y
C10 H10 O2 1_455 0.93 2.53 3.179(4) 127 y
O3 H3A O4 1_655 0.82 2.03 2.830(4) 166 y
C36 H36 O4 1_655 0.93 2.47 3.209(4) 136 y

loop_
_geom_torsion_atom_site_label_1
_geom_torsion_atom_site_label_2
_geom_torsion_atom_site_label_3
_geom_torsion_atom_site_label_4
_geom_torsion_site_symmetry_1
_geom_torsion_site_symmetry_2
_geom_torsion_site_symmetry_3
_geom_torsion_site_symmetry_4
_geom_torsion
_geom_torsion_publ_flag
C9 C10 C1 O1 . . . . 179.9(3) ?
C9 C10 C1 C2 . . . . -0.9(6) ?
O1 C1 C2 C3 . . . . 179.0(3) ?
C10 C1 C2 C3 . . . . -0.2(5) ?
C3 C4 C5 C6 . . . . 162.7(3) ?
C9 C4 C5 C6 . . . . -19.3(5) ?
C3 C4 C5 C11 . . . . 34.4(5) ?
C9 C4 C5 C11 . . . . -147.6(3) ?
C12 C11 C5 C6 . . . . 53.5(4) ?
C12 C11 C5 C4 . . . . -178.1(3) ?
C1 C2 C3 C4 . . . . 0.8(6) ?
C9 C4 C3 C2 . . . . -0.3(5) ?
C5 C4 C3 C2 . . . . 177.8(3) ?
C17 C18 C14 C6 . . . . -164.5(3) ?
C17 C18 C14 C13 . . . . -36.0(4) ?
C12 C13 C14 C18 . . . . 163.1(3) ?
C16 C13 C14 C18 . . . . 38.8(3) ?
C15 C13 C14 C18 . . . . -72.0(3) ?
C12 C13 C14 C6 . . . . -62.2(4) ?
C16 C13 C14 C6 . . . . 173.5(3) ?
C15 C13 C14 C6 . . . . 62.7(4) ?
C12 C13 C16 O2 . . . . 38.0(6) ?
C15 C13 C16 O2 . . . . -87.6(5) ?
C14 C13 C16 O2 . . . . 155.0(4) ?
C12 C13 C16 C17 . . . . -144.2(3) ?
C15 C13 C16 C17 . . . . 90.1(3) ?
C14 C13 C16 C17 . . . . -27.2(4) ?
C4 C5 C6 C7 . . . . 50.0(4) ?
C11 C5 C6 C7 . . . . 179.6(3) ?
C4 C5 C6 C14 . . . . 174.1(3) ?
C11 C5 C6 C14 . . . . -56.3(4) ?
C18 C14 C6 C5 . . . . -172.8(3) ?
C13 C14 C6 C5 . . . . 61.5(4) ?
C18 C14 C6 C7 . . . . -50.1(5) ?
C13 C14 C6 C7 . . . . -175.8(3) ?
C16 C13 C12 C11 . . . . 168.9(3) ?
C15 C13 C12 C11 . . . . -69.1(4) ?
C14 C13 C12 C11 . . . . 56.5(4) ?
C5 C11 C12 C13 . . . . -53.6(4) ?
C21 C20 C19 C17 . . . . 158.8(4) ?
C25 C20 C19 C17 . . . . -21.5(6) ?
C20 C19 C17 C16 . . . . -177.9(4) ?
C20 C19 C17 C18 . . . . -3.9(7) ?
O2 C16 C17 C19 . . . . -1.2(6) ?
C13 C16 C17 C19 . . . . -179.0(4) ?
O2 C16 C17 C18 . . . . -176.3(4) ?
C13 C16 C17 C18 . . . . 5.9(4) ?
C14 C18 C17 C19 . . . . -156.0(4) ?
C14 C18 C17 C16 . . . . 18.6(4) ?
C1 C10 C9 C4 . . . . 1.5(6) ?
C1 C10 C9 C8 . . . . -179.1(4) ?
C3 C4 C9 C10 . . . . -0.8(5) ?
C5 C4 C9 C10 . . . . -178.9(3) ?
C3 C4 C9 C8 . . . . 179.7(3) ?
C5 C4 C9 C8 . . . . 1.6(5) ?
C7 C8 C9 C10 . . . . 165.4(3) ?
C7 C8 C9 C4 . . . . -15.2(5) ?
C9 C8 C7 C6 . . . . 45.5(5) ?
C5 C6 C7 C8 . . . . -64.4(4) ?
C14 C6 C7 C8 . . . . 174.4(3) ?
C21 C22 C23 C24 . . . . -0.4(6) ?
C21 C22 C23 S1 . . . . 179.1(3) ?
C25 C24 C23 C22 . . . . 1.5(6) ?
C25 C24 C23 S1 . . . . -178.0(3) ?
C26 S1 C23 C22 . . . . 18.8(4) ?
C26 S1 C23 C24 . . . . -161.7(3) ?
C23 C24 C25 C20 . . . . -0.3(7) ?
C21 C20 C25 C24 . . . . -2.0(6) ?
C19 C20 C25 C24 . . . . 178.3(4) ?
C25 C20 C21 C22 . . . . 3.0(6) ?
C19 C20 C21 C22 . . . . -177.3(4) ?
C23 C22 C21 C20 . . . . -1.9(6) ?
C33 C32 C40 C44 . . . . -53.6(4) ?
C31 C32 C40 C44 . . . . -176.1(3) ?
C33 C32 C40 C39 . . . . -178.0(3) ?
C31 C32 C40 C39 . . . . 59.5(4) ?
C29 C30 C31 C32 . . . . 163.3(3) ?
C35 C30 C31 C32 . . . . -21.8(5) ?
C29 C30 C31 C37 . . . . 34.0(5) ?
C35 C30 C31 C37 . . . . -151.1(4) ?
C33 C32 C31 C30 . . . . 50.3(4) ?
C40 C32 C31 C30 . . . . 174.8(3) ?
C33 C32 C31 C37 . . . . -179.7(3) ?
C40 C32 C31 C37 . . . . -55.3(4) ?
C35 C36 C27 C28 . . . . -1.5(6) ?
C35 C36 C27 O3 . . . . 176.1(4) ?
C30 C31 C37 C38 . . . . -178.6(3) ?
C32 C31 C37 C38 . . . . 52.4(5) ?
C32 C40 C44 C43 . . . . -165.7(3) ?
C39 C40 C44 C43 . . . . -37.9(3) ?
C36 C27 C28 C29 . . . . 0.4(7) ?
O3 C27 C28 C29 . . . . -177.4(4) ?
C40 C32 C33 C34 . . . . 175.1(3) ?
C31 C32 C33 C34 . . . . -63.6(4) ?
C35 C34 C33 C32 . . . . 45.8(4) ?
C40 C44 C43 C45 . . . . -153.0(4) ?
C40 C44 C43 C42 . . . . 18.8(4) ?
C42 C43 C45 C46 . . . . -178.1(4) ?
C44 C43 C45 C46 . . . . -7.3(7) ?
C29 C30 C35 C36 . . . . -1.7(5) ?
C31 C30 C35 C36 . . . . -177.0(3) ?
C29 C30 C35 C34 . . . . -179.6(3) ?
C31 C30 C35 C34 . . . . 5.2(5) ?
C27 C36 C35 C30 . . . . 2.3(6) ?
C27 C36 C35 C34 . . . . -179.8(3) ?
C33 C34 C35 C30 . . . . -17.2(5) ?
C33 C34 C35 C36 . . . . 165.0(3) ?
C27 C28 C29 C30 . . . . 0.1(7) ?
C35 C30 C29 C28 . . . . 0.6(6) ?
C31 C30 C29 C28 . . . . 175.8(4) ?
C45 C43 C42 O4 . . . . 0.1(6) ?
C44 C43 C42 O4 . . . . -172.6(4) ?
C45 C43 C42 C39 . . . . 180.0(4) ?
C44 C43 C42 C39 . . . . 7.3(4) ?
O4 C42 C39 C38 . . . . 30.7(6) ?
C43 C42 C39 C38 . . . . -149.1(3) ?
O4 C42 C39 C40 . . . . 149.9(4) ?
C43 C42 C39 C40 . . . . -29.9(4) ?
O4 C42 C39 C41 . . . . -92.9(5) ?
C43 C42 C39 C41 . . . . 87.3(3) ?
C32 C40 C39 C38 . . . . -60.6(4) ?
C44 C40 C39 C38 . . . . 166.1(3) ?
C32 C40 C39 C42 . . . . 175.1(3) ?
C44 C40 C39 C42 . . . . 41.8(4) ?
C32 C40 C39 C41 . . . . 64.6(4) ?
C44 C40 C39 C41 . . . . -68.7(4) ?
C42 C39 C38 C37 . . . . 168.4(4) ?
C40 C39 C38 C37 . . . . 54.8(4) ?
C41 C39 C38 C37 . . . . -71.5(4) ?
C31 C37 C38 C39 . . . . -51.5(5) ?
C46 C47 C48 C49 . . . . -3.4(7) ?
C48 C47 C46 C51 . . . . 1.0(6) ?
C48 C47 C46 C45 . . . . -176.7(4) ?
C43 C45 C46 C51 . . . . 155.9(4) ?
C43 C45 C46 C47 . . . . -26.5(6) ?
C47 C48 C49 C50 . . . . 2.2(8) ?
C47 C48 C49 S2 . . . . -179.6(4) ?
C52 S2 C49 C48 . . . . 167.6(5) ?
C52 S2 C49 C50 . . . . -14.4(6) ?
C47 C46 C51 C50 . . . . 2.3(6) ?
C45 C46 C51 C50 . . . . -179.9(4) ?
C48 C49 C50 C51 . . . . 1.2(8) ?
S2 C49 C50 C51 . . . . -176.8(4) ?
C46 C51 C50 C49 . . . . -3.5(7) ?
